data_2237147
loop_
_publ_author_name
'Ouzidan, Youn\`es'
'Kandri Rodi, Youssef'
'Ouazzani Chahdi, Fouad'
'Essassi, El Mokhtar'
'Saadi, Mohamed'
'El Ammari, Lahcen'

_publ_section_title
;
 1-(Prop-2-ynyl)-1<i>H</i>-benzimidazol-2(3<i>H</i>)-one
;
_journal_coeditor_code GK2546
_journal_issue 1
_journal_name_full 'Acta Crystallographica Section E'
_journal_page_first o119
_journal_paper_doi 10.1107/S160053681205088X
_journal_volume 69
_journal_year 2013
_chemical_formula_iupac 'C10 H8 N2 O'
_chemical_formula_moiety 'C10 H8 N2 O'
_chemical_formula_sum 'C10 H8 N2 O'
_chemical_formula_weight 172.18
_chemical_melting_point 399
_chemical_name_systematic
;
1-(Prop-2-ynyl)-1<i>H</i>-benzimidazol-2(3<i>H</i>)-one
;
_space_group_IT_number 14
_symmetry_cell_setting monoclinic
_symmetry_space_group_name_Hall '-P 2ybc'
_symmetry_space_group_name_H-M 'P 1 21/c 1'
_atom_sites_solution_hydrogens difmap
_atom_sites_solution_primary direct
_atom_sites_solution_secondary difmap
_audit_creation_method SHELXL-97
_cell_angle_alpha 90.00
_cell_angle_beta 93.645(8)
_cell_angle_gamma 90.00
_cell_formula_units_Z 4
_cell_length_a 4.5553(6)
_cell_length_b 18.001(3)
_cell_length_c 10.7488(13)
_cell_measurement_reflns_used 2080
_cell_measurement_temperature 296(2)
_cell_measurement_theta_max 27.88
_cell_measurement_theta_min 2.95
_cell_volume 879.6(2)
_computing_cell_refinement 'SAINT (Bruker, 2009)'
_computing_data_collection 'APEX2 (Bruker, 2009)'
_computing_data_reduction 'SAINT (Bruker, 2009)'
_computing_molecular_graphics 'ORTEP-3 for Windows (Farrugia, 2012)'
_computing_publication_material 'PLATON (Spek, 2009) and publCIF (Westrip, 2010)'
_computing_structure_refinement 'SHELXL97 (Sheldrick, 2008)'
_computing_structure_solution 'SHELXS97 (Sheldrick, 2008)'
_diffrn_ambient_temperature 296(2)
_diffrn_measured_fraction_theta_full 0.999
_diffrn_measured_fraction_theta_max 0.999
_diffrn_measurement_device_type 'Bruker X8 APEXII'
_diffrn_measurement_method '\f and \w scans'
_diffrn_radiation_monochromator graphite
_diffrn_radiation_source 'fine-focus sealed tube'
_diffrn_radiation_type MoK\a
_diffrn_radiation_wavelength 0.71073
_diffrn_reflns_av_R_equivalents 0.0201
_diffrn_reflns_av_sigmaI/netI 0.0145
_diffrn_reflns_limit_h_max 5
_diffrn_reflns_limit_h_min -5
_diffrn_reflns_limit_k_max 23
_diffrn_reflns_limit_k_min -23
_diffrn_reflns_limit_l_max 14
_diffrn_reflns_limit_l_min -14
_diffrn_reflns_number 10826
_diffrn_reflns_theta_full 27.88
_diffrn_reflns_theta_max 27.88
_diffrn_reflns_theta_min 2.95
_exptl_absorpt_coefficient_mu 0.087
_exptl_absorpt_correction_type none
_exptl_crystal_colour colourless
_exptl_crystal_density_diffrn 1.300
_exptl_crystal_density_method 'not measured'
_exptl_crystal_description block
_exptl_crystal_F_000 360
_exptl_crystal_size_max 0.41
_exptl_crystal_size_mid 0.32
_exptl_crystal_size_min 0.15
_refine_diff_density_max 0.163
_refine_diff_density_min -0.164
_refine_ls_extinction_coef 0.018(4)
_refine_ls_extinction_expression Fc^*^=kFc[1+0.001xFc^2^\l^3^/sin(2\q)]^-1/4^
_refine_ls_extinction_method 'SHELXL97 (Sheldrick, 2008)'
_refine_ls_goodness_of_fit_ref 1.046
_refine_ls_hydrogen_treatment constr
_refine_ls_matrix_type full
_refine_ls_number_parameters 119
_refine_ls_number_reflns 2080
_refine_ls_number_restraints 0
_refine_ls_restrained_S_all 1.046
_refine_ls_R_factor_all 0.0425
_refine_ls_R_factor_gt 0.0351
_refine_ls_shift/su_max 0.000
_refine_ls_shift/su_mean 0.000
_refine_ls_structure_factor_coef Fsqd
_refine_ls_weighting_details 'calc w=1/[\s^2^(Fo^2^)+(0.0493P)^2^+0.1197P] where P=(Fo^2^+2Fc^2^)/3'
_refine_ls_weighting_scheme calc
_refine_ls_wR_factor_gt 0.0943
_refine_ls_wR_factor_ref 0.1008
_reflns_number_gt 1753
_reflns_number_total 2080
_reflns_threshold_expression I>2sigma(I)
_cod_data_source_file gk2546.cif
_cod_data_source_block I
_cod_original_sg_symbol_H-M 'P 21/c'
_cod_database_code 2237147
_cod_database_fobs_code 2237147

loop_
_symmetry_equiv_pos_as_xyz
'x, y, z'
'-x, y+1/2, -z+1/2'
'-x, -y, -z'
'x, -y-1/2, z-1/2'

loop_
_atom_site_type_symbol
_atom_site_label
_atom_site_fract_x
_atom_site_fract_y
_atom_site_fract_z
_atom_site_U_iso_or_equiv
_atom_site_adp_type
_atom_site_calc_flag
_atom_site_refinement_flags
_atom_site_occupancy
_atom_site_symmetry_multiplicity
O O1 0.43254(19) 0.40104(4) 0.43888(7) 0.0527(2) Uani d . 1 1
N N1 0.25564(19) 0.46700(5) 0.60486(8) 0.0425(2) Uani d . 1 1
H H1 0.3557 0.5125 0.5955 0.051 Uiso d R 1 1
N N2 0.0986(2) 0.35310(5) 0.57304(8) 0.0436(2) Uani d . 1 1
C C1 0.2795(2) 0.40708(5) 0.52935(9) 0.0412(2) Uani d . 1 1
C C2 0.0662(2) 0.45135(6) 0.69742(9) 0.0412(2) Uani d . 1 1
C C3 -0.0238(3) 0.49315(7) 0.79538(11) 0.0523(3) Uani d . 1 1
H H3 0.0420 0.5416 0.8087 0.063 Uiso calc R 1 1
C C4 -0.2163(3) 0.46000(9) 0.87330(12) 0.0623(4) Uani d . 1 1
H H4 -0.2806 0.4868 0.9403 0.075 Uiso calc R 1 1
C C5 -0.3150(3) 0.38814(9) 0.85397(12) 0.0625(4) Uani d . 1 1
H H5 -0.4446 0.3677 0.9080 0.075 Uiso calc R 1 1
C C6 -0.2248(3) 0.34587(7) 0.75573(11) 0.0543(3) Uani d . 1 1
H H6 -0.2904 0.2974 0.7427 0.065 Uiso calc R 1 1
C C7 -0.0329(2) 0.37902(6) 0.67788(9) 0.0421(3) Uani d . 1 1
C C8 0.0605(3) 0.27990(6) 0.51808(11) 0.0539(3) Uani d . 1 1
H H8A 0.1497 0.2789 0.4385 0.065 Uiso calc R 1 1
H H8B -0.1478 0.2697 0.5029 0.065 Uiso calc R 1 1
C C9 0.1941(3) 0.22211(6) 0.59936(12) 0.0553(3) Uani d . 1 1
C C10 0.2989(4) 0.17785(7) 0.66881(15) 0.0737(4) Uani d . 1 1
H H10 0.3795 0.1424 0.7281 0.088 Uiso d R 1 1

loop_
_atom_site_aniso_label
_atom_site_aniso_U_11
_atom_site_aniso_U_22
_atom_site_aniso_U_33
_atom_site_aniso_U_12
_atom_site_aniso_U_13
_atom_site_aniso_U_23
O1 0.0709(5) 0.0453(4) 0.0429(4) -0.0091(4) 0.0121(4) -0.0023(3)
N1 0.0500(5) 0.0341(4) 0.0435(5) -0.0036(3) 0.0030(4) 0.0009(3)
N2 0.0516(5) 0.0355(4) 0.0434(5) -0.0065(4) 0.0002(4) 0.0010(3)
C1 0.0490(6) 0.0359(5) 0.0381(5) -0.0023(4) -0.0020(4) 0.0038(4)
C2 0.0389(5) 0.0424(5) 0.0415(5) 0.0029(4) -0.0029(4) 0.0030(4)
C3 0.0491(6) 0.0549(7) 0.0525(6) 0.0059(5) 0.0004(5) -0.0075(5)
C4 0.0502(7) 0.0862(10) 0.0506(7) 0.0099(6) 0.0061(5) -0.0070(6)
C5 0.0464(6) 0.0881(10) 0.0536(7) -0.0025(6) 0.0081(5) 0.0120(6)
C6 0.0478(6) 0.0594(7) 0.0555(7) -0.0086(5) 0.0009(5) 0.0114(5)
C7 0.0401(5) 0.0444(6) 0.0411(5) -0.0010(4) -0.0038(4) 0.0049(4)
C8 0.0690(8) 0.0412(6) 0.0505(6) -0.0135(5) -0.0032(5) -0.0032(5)
C9 0.0709(8) 0.0365(6) 0.0590(7) -0.0124(5) 0.0083(6) -0.0038(5)
C10 0.0977(11) 0.0425(7) 0.0799(10) -0.0040(7) -0.0020(8) 0.0087(6)

loop_
_atom_type_symbol
_atom_type_description
_atom_type_scat_dispersion_real
_atom_type_scat_dispersion_imag
_atom_type_scat_source
C C 0.0033 0.0016 'International Tables Vol C Tables 4.2.6.8 and 6.1.1.4'
H H 0.0000 0.0000 'International Tables Vol C Tables 4.2.6.8 and 6.1.1.4'
N N 0.0061 0.0033 'International Tables Vol C Tables 4.2.6.8 and 6.1.1.4'
O O 0.0106 0.0060 'International Tables Vol C Tables 4.2.6.8 and 6.1.1.4'

loop_
_geom_angle_atom_site_label_1
_geom_angle_atom_site_label_2
_geom_angle_atom_site_label_3
_geom_angle
C1 N1 C2 110.15(9)
C1 N1 H1 124.5
C2 N1 H1 125.3
C1 N2 C7 109.75(9)
C1 N2 C8 124.15(9)
C7 N2 C8 126.08(9)
C3 C2 N1 131.78(10)
C3 C2 C7 121.20(10)
N1 C2 C7 107.02(9)
C6 C7 C2 121.62(10)
C6 C7 N2 131.84(10)
C2 C7 N2 106.54(9)
O1 C1 N1 127.61(9)
O1 C1 N2 125.87(9)
N1 C1 N2 106.52(9)
N2 C8 C9 111.58(9)
N2 C8 H8A 109.3
C9 C8 H8A 109.3
N2 C8 H8B 109.3
C9 C8 H8B 109.3
H8A C8 H8B 108.0
C10 C9 C8 177.04(14)
C2 C3 C4 117.20(12)
C2 C3 H3 121.4
C4 C3 H3 121.4
C7 C6 C5 116.98(12)
C7 C6 H6 121.5
C5 C6 H6 121.5
C4 C5 C6 121.32(12)
C4 C5 H5 119.3
C6 C5 H5 119.3
C5 C4 C3 121.67(12)
C5 C4 H4 119.2
C3 C4 H4 119.2
C9 C10 H10 177.7

loop_
_geom_bond_atom_site_label_1
_geom_bond_atom_site_label_2
_geom_bond_distance
N1 C1 1.3583(13)
N1 C2 1.3869(13)
N1 H1 0.9458
N2 C1 1.3760(13)
N2 C7 1.3900(14)
N2 C8 1.4500(13)
C2 C3 1.3775(15)
C2 C7 1.3894(15)
O1 C1 1.2367(13)
C7 C6 1.3835(15)
C8 C9 1.4657(17)
C8 H8A 0.9700
C8 H8B 0.9700
C9 C10 1.1725(19)
C3 C4 1.3856(18)
C3 H3 0.9300
C6 C5 1.3848(19)
C6 H6 0.9300
C5 C4 1.381(2)
C5 H5 0.9300
C4 H4 0.9300
C10 H10 0.9580

loop_
_geom_hbond_atom_site_label_D
_geom_hbond_atom_site_label_H
_geom_hbond_atom_site_label_A
_geom_hbond_site_symmetry_A
_geom_hbond_distance_DH
_geom_hbond_distance_HA
_geom_hbond_distance_DA
_geom_hbond_angle_DHA
N1 H1 O1 3_666 0.95 1.88 2.8226(12) 174
C10 H10 O1 4_566 0.96 2.39 3.2541(17) 149

loop_
_geom_torsion_atom_site_label_1
_geom_torsion_atom_site_label_2
_geom_torsion_atom_site_label_3
_geom_torsion_atom_site_label_4
_geom_torsion
C1 N1 C2 C3 178.95(11)
C1 N1 C2 C7 -0.44(11)
C3 C2 C7 C6 -0.13(16)
N1 C2 C7 C6 179.33(9)
C3 C2 C7 N2 -179.88(9)
N1 C2 C7 N2 -0.42(11)
C1 N2 C7 C6 -178.59(11)
C8 N2 C7 C6 -0.07(18)
C1 N2 C7 C2 1.13(11)
C8 N2 C7 C2 179.65(10)
C2 N1 C1 O1 -178.79(10)
C2 N1 C1 N2 1.12(11)
C7 N2 C1 O1 178.52(10)
C8 N2 C1 O1 -0.04(17)
C7 N2 C1 N1 -1.39(11)
C8 N2 C1 N1 -179.94(9)
C1 N2 C8 C9 109.99(12)
C7 N2 C8 C9 -68.32(15)
N1 C2 C3 C4 -179.25(10)
C7 C2 C3 C4 0.07(16)
C2 C7 C6 C5 0.22(16)
N2 C7 C6 C5 179.90(11)
C7 C6 C5 C4 -0.25(18)
C6 C5 C4 C3 0.2(2)
C2 C3 C4 C5 -0.10(18)

loop_
_cod_related_entry_id
_cod_related_entry_database
_cod_related_entry_code
1 ChemSpider 23977781
